data_7116379
loop_
_publ_author_name
'Brandon R. Barnett'
'Curtis E. Moore'
'Arnold L. Rheingold'
'Joshua S. Figuero'

_publ_section_title
;
 Frustrated Lewis pair behavior of monomeric (boryl)iminomethanes accessed
 from isocyanide 1,1-hydroboration
;
_journal_name_full Chem.Commun.
_journal_page_first 541
_journal_paper_doi 10.1039/C4cc08037H
_journal_volume 51
_journal_year 2015
_chemical_formula_moiety 'C39 H54 B N O'
_chemical_formula_sum 'C39 H54 B N O'
_chemical_formula_weight 563.64
_chemical_name_common (9-BBN)BIM_H2O
_space_group_crystal_system monoclinic
_space_group_IT_number 14
_space_group_name_Hall '-P 2ybc'
_space_group_name_H-M_alt 'P 1 21/c 1'
_symmetry_space_group_name_Hall '-P 2ybc'
_symmetry_space_group_name_H-M 'P 1 21/c 1'
_atom_sites_solution_hydrogens mixed
_atom_sites_solution_primary direct
_atom_sites_solution_secondary difmap
_audit_creation_date 2014-10-07
_audit_creation_method
;
Olex2 1.2-beta
(compiled 2014.09.19 svn.r3010 for OlexSys, GUI svn.r4874)
;
_cell_angle_alpha 90
_cell_angle_beta 112.174(4)
_cell_angle_gamma 90
_cell_formula_units_Z 4
_cell_length_a 17.347(2)
_cell_length_b 10.6340(11)
_cell_length_c 19.7137(19)
_cell_measurement_reflns_used 6610
_cell_measurement_temperature 100
_cell_measurement_theta_max 25.277
_cell_measurement_theta_min 2.335
_cell_volume 3367.6(6)
_computing_cell_refinement 'SAINT v8.34A (Bruker, 2013)'
_computing_data_collection 'APEX2 v2013.6-2 (Bruker, 2013)'
_computing_data_reduction 'SAINT v8.34A (Bruker, 2013)'
_computing_molecular_graphics 'Olex2 (Dolomanov et al., 2009)'
_computing_publication_material 'Olex2 (Dolomanov et al., 2009)'
_computing_structure_refinement 'ShelXL (Sheldrick, 2008)'
_computing_structure_solution 'ShelXT (Sheldrick, 2008)'
_diffrn_ambient_temperature 100
_diffrn_detector 'Bruker APEX-II CCD'
_diffrn_detector_area_resol_mean 7.9
_diffrn_detector_type 'CCD Area Detector'
_diffrn_measured_fraction_theta_full 0.997
_diffrn_measured_fraction_theta_max 0.993
_diffrn_measurement_device 'Kappa Four-Circle Diffractometer'
_diffrn_measurement_device_type 'Bruker APEX II TXS'
_diffrn_measurement_method '\w and \f scans'
_diffrn_radiation_monochromator 'Double Bounce Multilayer Mirrors'
_diffrn_radiation_probe x-ray
_diffrn_radiation_type MoK\a
_diffrn_radiation_wavelength 0.71073
_diffrn_reflns_av_R_equivalents 0.0535
_diffrn_reflns_av_unetI/netI 0.0631
_diffrn_reflns_Laue_measured_fraction_full 0.997
_diffrn_reflns_Laue_measured_fraction_max 0.993
_diffrn_reflns_limit_h_max 20
_diffrn_reflns_limit_h_min -20
_diffrn_reflns_limit_k_max 10
_diffrn_reflns_limit_k_min -12
_diffrn_reflns_limit_l_max 23
_diffrn_reflns_limit_l_min -19
_diffrn_reflns_number 22906
_diffrn_reflns_point_group_measured_fraction_full 0.997
_diffrn_reflns_point_group_measured_fraction_max 0.993
_diffrn_reflns_theta_full 25.000
_diffrn_reflns_theta_max 25.388
_diffrn_reflns_theta_min 1.268
_diffrn_source 'Micro Focus Rotating Anode'
_diffrn_source_type 'Bruker TXS'
_diffrn_standards_number 0
_exptl_absorpt_coefficient_mu 0.064
_exptl_absorpt_correction_T_max 0.0916
_exptl_absorpt_correction_T_min 0.0510
_exptl_absorpt_correction_type multi-scan
_exptl_absorpt_process_details
;
SADABS-2014/3 (Bruker,2014) was used for absorption correction.
wR2(int) was 0.1640 before and 0.0706 after correction.
The Ratio of minimum to maximum transmission is 0.5568.
The \l/2 correction factor is Not present.
;
_exptl_crystal_colour Colorless
_exptl_crystal_colour_primary Colorless
_exptl_crystal_density_diffrn 1.112
_exptl_crystal_description Plate
_exptl_crystal_F_000 1232
_exptl_crystal_size_max 0.121
_exptl_crystal_size_mid 0.103
_exptl_crystal_size_min 0.031
_refine_diff_density_max 0.465
_refine_diff_density_min -0.291
_refine_diff_density_rms 0.063
_refine_ls_extinction_method none
_refine_ls_goodness_of_fit_ref 1.082
_refine_ls_hydrogen_treatment mixed
_refine_ls_matrix_type full
_refine_ls_number_parameters 395
_refine_ls_number_reflns 6129
_refine_ls_number_restraints 2
_refine_ls_restrained_S_all 1.081
_refine_ls_R_factor_all 0.1218
_refine_ls_R_factor_gt 0.0872
_refine_ls_shift/su_max 0.000
_refine_ls_shift/su_mean 0.000
_refine_ls_structure_factor_coef Fsqd
_refine_ls_weighting_details 'w=1/[\s^2^(Fo^2^)+(0.0453P)^2^+9.3134P] where P=(Fo^2^+2Fc^2^)/3'
_refine_ls_weighting_scheme calc
_refine_ls_wR_factor_gt 0.1893
_refine_ls_wR_factor_ref 0.2037
_reflns_Friedel_coverage 0.000
_reflns_number_gt 4372
_reflns_number_total 6129
_reflns_threshold_expression 'I > 2\s(I)'
_cod_data_source_file c4cc08037h2.cif
_cod_data_source_block JFig1017
_cod_depositor_comments
;
The following automatic conversions were performed:

'_diffrn_radiation_probe' value 'X-ray' changed to 'x-ray' according
to the built-in table from CIF Core dictionary named 'cif_core.dic'
version 2.4.1 from 2010-06-29.

Automatic conversion script
Id: cif_fix_values 2827 2014-09-09 07:05:25Z andrius 
;
_cod_database_code 7116379
_shelx_space_group_comment
;
The symmetry employed for this shelxl refinement is uniquely defined
by the following loop, which should always be used as a source of
symmetry information in preference to the above space-group names.
They are only intended as comments.
;
_shelx_estimated_absorpt_t_max 0.998
_shelx_estimated_absorpt_t_min 0.992
_olex2_refinement_description
;
1. Fixed Uiso
 At 1.2 times of:
  All C(H) groups, All C(H,H) groups
 At 1.5 times of:
  All C(H,H,H) groups
2. Restrained distances
 O1-H1 = N1-H1A
 0.9 with sigma of 0.02
3.a Ternary CH refined with riding coordinates:
 C1(H1B), C2(H2), C6(H6), C22(H22), C25(H25), C34(H34), C37(H37)
3.b Secondary CH2 refined with riding coordinates:
 C3(H3A,H3B), C4(H4A,H4B), C5(H5A,H5B), C7(H7A,H7B), C8(H8A,H8B), C9(H9A,H9B)
3.c Aromatic/amide H refined with riding coordinates:
 C12(H12), C13(H13), C14(H14), C18(H18), C19(H19), C20(H20), C30(H30),
 C31(H31), C32(H32)
3.d Idealised Me refined as rotating group:
 C23(H23A,H23B,H23C), C24(H24A,H24B,H24C), C26(H26A,H26B,H26C), C27(H27A,H27B,
 H27C), C35(H35A,H35B,H35C), C36(H36A,H36B,H36C), C38(H38A,H38B,H38C), C39(H39A,
 H39B,H39C)
;
_shelx_shelxl_version_number 2014/7
_olex2_submission_special_instructions 'No special instructions were received'

loop_
_space_group_symop_operation_xyz
'x, y, z'
'-x, y+1/2, -z+1/2'
'-x, -y, -z'
'x, -y-1/2, z-1/2'

loop_
_atom_site_label
_atom_site_type_symbol
_atom_site_fract_x
_atom_site_fract_y
_atom_site_fract_z
_atom_site_U_iso_or_equiv
_atom_site_adp_type
_atom_site_occupancy
_atom_site_site_symmetry_order
_atom_site_calc_flag
_atom_site_refinement_flags_posn
O1 O 0.1045(2) 0.3175(3) 0.55313(19) 0.0516(9) Uani 1 1 d D
H1 H 0.115(3) 0.270(4) 0.519(2) 0.070(17) Uiso 1 1 d D
N1 N 0.21497(18) 0.3566(3) 0.48350(16) 0.0226(7) Uani 1 1 d D
H1A H 0.192(3) 0.425(3) 0.456(2) 0.059(15) Uiso 1 1 d D
C1 C 0.2412(2) 0.4089(4) 0.5583(2) 0.0316(9) Uani 1 1 d .
H1B H 0.2839 0.3500 0.5912 0.038 Uiso 1 1 calc R
C2 C 0.2842(2) 0.5383(4) 0.5652(2) 0.0316(9) Uani 1 1 d .
H2 H 0.3228 0.5298 0.5386 0.038 Uiso 1 1 calc R
C3 C 0.3395(3) 0.5697(5) 0.6445(2) 0.0458(12) Uani 1 1 d .
H3A H 0.3712 0.4931 0.6671 0.055 Uiso 1 1 calc R
H3B H 0.3804 0.6340 0.6435 0.055 Uiso 1 1 calc R
C4 C 0.2968(3) 0.6173(5) 0.6937(2) 0.0546(14) Uani 1 1 d .
H4A H 0.2672 0.6962 0.6724 0.066 Uiso 1 1 calc R
H4B H 0.3402 0.6385 0.7419 0.066 Uiso 1 1 calc R
C5 C 0.2352(3) 0.5288(5) 0.7064(2) 0.0547(14) Uani 1 1 d .
H5A H 0.2197 0.5636 0.7461 0.066 Uiso 1 1 calc R
H5B H 0.2632 0.4472 0.7237 0.066 Uiso 1 1 calc R
C6 C 0.1547(3) 0.5043(4) 0.6392(2) 0.0449(12) Uani 1 1 d .
H6 H 0.1123 0.4707 0.6576 0.054 Uiso 1 1 calc R
C7 C 0.1166(3) 0.6237(4) 0.5924(2) 0.0403(11) Uani 1 1 d .
H7A H 0.0556 0.6228 0.5794 0.048 Uiso 1 1 calc R
H7B H 0.1390 0.6991 0.6230 0.048 Uiso 1 1 calc R
C8 C 0.1335(3) 0.6361(4) 0.5214(2) 0.0367(10) Uani 1 1 d .
H8A H 0.1084 0.5621 0.4905 0.044 Uiso 1 1 calc R
H8B H 0.1030 0.7111 0.4949 0.044 Uiso 1 1 calc R
C9 C 0.2240(2) 0.6472(4) 0.5265(2) 0.0351(10) Uani 1 1 d .
H9A H 0.2475 0.7263 0.5526 0.042 Uiso 1 1 calc R
H9B H 0.2229 0.6550 0.4762 0.042 Uiso 1 1 calc R
C10 C 0.2723(2) 0.2938(3) 0.45978(17) 0.0184(7) Uani 1 1 d .
C11 C 0.3033(2) 0.1741(3) 0.48822(17) 0.0193(8) Uani 1 1 d .
C12 C 0.3529(2) 0.1097(3) 0.45845(18) 0.0245(8) Uani 1 1 d .
H12 H 0.3756 0.0306 0.4786 0.029 Uiso 1 1 calc R
C13 C 0.3701(2) 0.1569(4) 0.40087(19) 0.0258(8) Uani 1 1 d .
H13 H 0.4041 0.1108 0.3815 0.031 Uiso 1 1 calc R
C14 C 0.3376(2) 0.2720(3) 0.37142(18) 0.0222(8) Uani 1 1 d .
H14 H 0.3486 0.3038 0.3309 0.027 Uiso 1 1 calc R
C15 C 0.2891(2) 0.3423(3) 0.39997(17) 0.0186(7) Uani 1 1 d .
C16 C 0.2773(2) 0.1095(3) 0.54436(18) 0.0219(8) Uani 1 1 d .
C17 C 0.1980(2) 0.0535(3) 0.52182(18) 0.0250(8) Uani 1 1 d .
C18 C 0.1755(2) -0.0098(4) 0.5731(2) 0.0304(9) Uani 1 1 d .
H18 H 0.1220 -0.0474 0.5582 0.036 Uiso 1 1 calc R
C19 C 0.2299(2) -0.0191(4) 0.6459(2) 0.0302(9) Uani 1 1 d .
H19 H 0.2137 -0.0625 0.6805 0.036 Uiso 1 1 calc R
C20 C 0.3075(2) 0.0353(4) 0.66706(19) 0.0278(9) Uani 1 1 d .
H20 H 0.3448 0.0278 0.7166 0.033 Uiso 1 1 calc R
C21 C 0.3328(2) 0.1007(3) 0.61826(18) 0.0215(8) Uani 1 1 d .
C22 C 0.1385(2) 0.0580(4) 0.44147(19) 0.0300(9) Uani 1 1 d .
H22 H 0.1491 0.1387 0.4204 0.036 Uiso 1 1 calc R
C23 C 0.1566(3) -0.0491(4) 0.3980(2) 0.0447(11) Uani 1 1 d .
H23A H 0.2152 -0.0458 0.4036 0.067 Uiso 1 1 calc GR
H23B H 0.1210 -0.0405 0.3461 0.067 Uiso 1 1 calc GR
H23C H 0.1454 -0.1298 0.4164 0.067 Uiso 1 1 calc GR
C24 C 0.0468(3) 0.0564(4) 0.4310(2) 0.0408(11) Uani 1 1 d .
H24A H 0.0328 -0.0255 0.4461 0.061 Uiso 1 1 calc GR
H24B H 0.0124 0.0710 0.3793 0.061 Uiso 1 1 calc GR
H24C H 0.0362 0.1227 0.4609 0.061 Uiso 1 1 calc GR
C25 C 0.4196(2) 0.1581(4) 0.64436(19) 0.0271(9) Uani 1 1 d .
H25 H 0.4195 0.2235 0.6078 0.032 Uiso 1 1 calc R
C26 C 0.4846(3) 0.0589(4) 0.6468(2) 0.0424(11) Uani 1 1 d .
H26A H 0.4860 -0.0066 0.6822 0.064 Uiso 1 1 calc GR
H26B H 0.5395 0.0986 0.6616 0.064 Uiso 1 1 calc GR
H26C H 0.4698 0.0212 0.5982 0.064 Uiso 1 1 calc GR
C27 C 0.4451(2) 0.2231(4) 0.71952(19) 0.0306(9) Uani 1 1 d .
H27A H 0.3998 0.2778 0.7199 0.046 Uiso 1 1 calc GR
H27B H 0.4953 0.2736 0.7286 0.046 Uiso 1 1 calc GR
H27C H 0.4564 0.1592 0.7579 0.046 Uiso 1 1 calc GR
C28 C 0.2523(2) 0.4644(3) 0.36468(16) 0.0175(7) Uani 1 1 d .
C29 C 0.3007(2) 0.5751(3) 0.37669(17) 0.0198(8) Uani 1 1 d .
C30 C 0.2636(2) 0.6854(3) 0.34175(18) 0.0234(8) Uani 1 1 d .
H30 H 0.2962 0.7596 0.3484 0.028 Uiso 1 1 calc R
C31 C 0.1796(2) 0.6888(3) 0.29719(19) 0.0257(8) Uani 1 1 d .
H31 H 0.1547 0.7654 0.2747 0.031 Uiso 1 1 calc R
C32 C 0.1323(2) 0.5811(3) 0.28562(18) 0.0228(8) Uani 1 1 d .
H32 H 0.0750 0.5845 0.2548 0.027 Uiso 1 1 calc R
C33 C 0.1666(2) 0.4673(3) 0.31799(17) 0.0194(8) Uani 1 1 d .
C34 C 0.3932(2) 0.5754(4) 0.42667(18) 0.0241(8) Uani 1 1 d .
H34 H 0.4039 0.5002 0.4594 0.029 Uiso 1 1 calc R
C35 C 0.4479(2) 0.5635(4) 0.3808(2) 0.0345(10) Uani 1 1 d .
H35A H 0.4374 0.4822 0.3554 0.052 Uiso 1 1 calc GR
H35B H 0.5068 0.5691 0.4131 0.052 Uiso 1 1 calc GR
H35C H 0.4344 0.6315 0.3446 0.052 Uiso 1 1 calc GR
C36 C 0.4189(2) 0.6925(4) 0.4752(2) 0.0347(10) Uani 1 1 d .
H36A H 0.4160 0.7664 0.4446 0.052 Uiso 1 1 calc GR
H36B H 0.4761 0.6821 0.5107 0.052 Uiso 1 1 calc GR
H36C H 0.3813 0.7039 0.5013 0.052 Uiso 1 1 calc GR
C37 C 0.1135(2) 0.3490(3) 0.30036(19) 0.0259(8) Uani 1 1 d .
H37 H 0.1454 0.2816 0.3349 0.031 Uiso 1 1 calc R
C38 C 0.0971(3) 0.3041(4) 0.2225(2) 0.0420(11) Uani 1 1 d .
H38A H 0.0670 0.3696 0.1875 0.063 Uiso 1 1 calc GR
H38B H 0.0635 0.2272 0.2125 0.063 Uiso 1 1 calc GR
H38C H 0.1502 0.2869 0.2175 0.063 Uiso 1 1 calc GR
C39 C 0.0314(2) 0.3682(4) 0.3114(2) 0.0355(10) Uani 1 1 d .
H39A H 0.0431 0.4008 0.3607 0.053 Uiso 1 1 calc GR
H39B H 0.0021 0.2876 0.3053 0.053 Uiso 1 1 calc GR
H39C H -0.0034 0.4283 0.2750 0.053 Uiso 1 1 calc GR
B1 B 0.1641(3) 0.4059(5) 0.5838(3) 0.0383(12) Uani 1 1 d .

loop_
_atom_site_aniso_label
_atom_site_aniso_U_11
_atom_site_aniso_U_22
_atom_site_aniso_U_33
_atom_site_aniso_U_23
_atom_site_aniso_U_13
_atom_site_aniso_U_12
O1 0.059(2) 0.045(2) 0.072(2) -0.0140(18) 0.0493(19) -0.0093(17)
N1 0.0272(17) 0.0246(17) 0.0221(15) -0.0037(14) 0.0162(13) 0.0041(14)
C1 0.037(2) 0.032(2) 0.027(2) 0.0029(18) 0.0135(17) 0.0091(18)
C2 0.040(2) 0.030(2) 0.032(2) -0.0049(18) 0.0219(19) 0.0016(18)
C3 0.049(3) 0.046(3) 0.036(2) -0.009(2) 0.009(2) 0.014(2)
C4 0.065(3) 0.059(3) 0.033(2) -0.006(2) 0.010(2) 0.021(3)
C5 0.092(4) 0.048(3) 0.030(2) 0.002(2) 0.030(3) 0.030(3)
C6 0.065(3) 0.038(3) 0.053(3) 0.007(2) 0.046(3) 0.011(2)
C7 0.043(3) 0.045(3) 0.042(2) -0.002(2) 0.026(2) 0.007(2)
C8 0.037(2) 0.046(3) 0.030(2) 0.004(2) 0.0174(19) 0.009(2)
C9 0.040(2) 0.040(2) 0.030(2) 0.0023(19) 0.0186(18) -0.0007(19)
C10 0.0198(18) 0.0211(19) 0.0139(16) -0.0073(14) 0.0057(14) -0.0013(15)
C11 0.0231(18) 0.0226(19) 0.0120(15) -0.0033(14) 0.0062(14) 0.0005(15)
C12 0.025(2) 0.022(2) 0.0233(18) -0.0016(16) 0.0059(15) 0.0083(16)
C13 0.026(2) 0.031(2) 0.0238(18) -0.0052(17) 0.0139(16) 0.0085(17)
C14 0.025(2) 0.030(2) 0.0159(16) -0.0001(16) 0.0124(15) 0.0003(16)
C15 0.0182(18) 0.0198(19) 0.0170(16) -0.0037(15) 0.0058(14) -0.0017(15)
C16 0.033(2) 0.0178(19) 0.0174(17) -0.0017(15) 0.0118(15) 0.0058(16)
C17 0.034(2) 0.024(2) 0.0189(17) -0.0010(16) 0.0119(16) 0.0008(17)
C18 0.035(2) 0.029(2) 0.027(2) 0.0000(17) 0.0128(17) -0.0043(18)
C19 0.045(2) 0.027(2) 0.0248(19) 0.0054(17) 0.0209(18) -0.0024(18)
C20 0.040(2) 0.029(2) 0.0161(17) 0.0012(16) 0.0122(16) 0.0045(18)
C21 0.030(2) 0.0194(19) 0.0171(17) -0.0023(15) 0.0109(15) 0.0063(16)
C22 0.038(2) 0.030(2) 0.0197(18) 0.0056(17) 0.0087(16) -0.0091(18)
C23 0.051(3) 0.053(3) 0.027(2) -0.004(2) 0.011(2) -0.013(2)
C24 0.036(2) 0.046(3) 0.033(2) 0.005(2) 0.0034(18) -0.010(2)
C25 0.026(2) 0.035(2) 0.0201(18) 0.0070(17) 0.0085(15) 0.0049(17)
C26 0.033(2) 0.055(3) 0.035(2) -0.004(2) 0.0086(19) 0.014(2)
C27 0.032(2) 0.038(2) 0.0217(18) 0.0057(17) 0.0097(16) 0.0006(18)
C28 0.0226(18) 0.0242(19) 0.0118(15) 0.0011(14) 0.0134(14) 0.0010(15)
C29 0.0248(19) 0.024(2) 0.0152(16) -0.0012(15) 0.0131(14) -0.0030(16)
C30 0.035(2) 0.022(2) 0.0188(17) 0.0034(15) 0.0161(16) -0.0037(16)
C31 0.034(2) 0.021(2) 0.0240(18) 0.0078(16) 0.0134(17) 0.0029(17)
C32 0.0249(19) 0.029(2) 0.0167(16) 0.0042(16) 0.0107(15) 0.0026(16)
C33 0.0223(19) 0.0220(19) 0.0176(16) 0.0030(15) 0.0117(15) 0.0004(15)
C34 0.0241(19) 0.030(2) 0.0200(17) 0.0016(16) 0.0098(15) -0.0061(16)
C35 0.022(2) 0.050(3) 0.032(2) -0.002(2) 0.0109(17) -0.0091(19)
C36 0.031(2) 0.040(2) 0.031(2) -0.0021(19) 0.0089(18) -0.0093(19)
C37 0.024(2) 0.024(2) 0.0280(19) 0.0082(17) 0.0072(16) -0.0010(16)
C38 0.049(3) 0.035(2) 0.044(2) -0.011(2) 0.019(2) -0.007(2)
C39 0.027(2) 0.042(3) 0.036(2) -0.002(2) 0.0109(18) -0.0112(19)
B1 0.054(3) 0.028(3) 0.042(3) 0.006(2) 0.028(2) 0.005(2)

loop_
_atom_type_symbol
_atom_type_description
_atom_type_scat_dispersion_real
_atom_type_scat_dispersion_imag
_atom_type_scat_source
C C 0.0033 0.0016 'International Tables Vol C Tables 4.2.6.8 and 6.1.1.4'
H H 0.0000 0.0000 'International Tables Vol C Tables 4.2.6.8 and 6.1.1.4'
B B 0.0013 0.0007 'International Tables Vol C Tables 4.2.6.8 and 6.1.1.4'
N N 0.0061 0.0033 'International Tables Vol C Tables 4.2.6.8 and 6.1.1.4'
O O 0.0106 0.0060 'International Tables Vol C Tables 4.2.6.8 and 6.1.1.4'

loop_
_geom_angle_atom_site_label_1
_geom_angle_atom_site_label_2
_geom_angle_atom_site_label_3
_geom_angle
B1 O1 H1 113(3)
C1 N1 H1A 101(3)
C10 N1 H1A 113(3)
C10 N1 C1 121.1(3)
N1 C1 H1B 106.6
N1 C1 C2 112.4(3)
N1 C1 B1 109.1(3)
C2 C1 H1B 106.6
C2 C1 B1 115.0(3)
B1 C1 H1B 106.6
C1 C2 H2 105.6
C1 C2 C9 114.1(3)
C3 C2 C1 112.4(3)
C3 C2 H2 105.6
C3 C2 C9 112.6(3)
C9 C2 H2 105.6
C2 C3 H3A 108.0
C2 C3 H3B 108.0
H3A C3 H3B 107.2
C4 C3 C2 117.2(4)
C4 C3 H3A 108.0
C4 C3 H3B 108.0
C3 C4 H4A 108.2
C3 C4 H4B 108.2
C3 C4 C5 116.4(4)
H4A C4 H4B 107.3
C5 C4 H4A 108.2
C5 C4 H4B 108.2
C4 C5 H5A 108.4
C4 C5 H5B 108.4
C4 C5 C6 115.4(4)
H5A C5 H5B 107.5
C6 C5 H5A 108.4
C6 C5 H5B 108.4
C5 C6 H6 107.4
C5 C6 C7 114.5(4)
C5 C6 B1 114.5(4)
C7 C6 H6 107.4
C7 C6 B1 105.3(3)
B1 C6 H6 107.4
C6 C7 H7A 108.5
C6 C7 H7B 108.5
H7A C7 H7B 107.5
C8 C7 C6 115.0(3)
C8 C7 H7A 108.5
C8 C7 H7B 108.5
C7 C8 H8A 107.5
C7 C8 H8B 107.5
H8A C8 H8B 107.0
C9 C8 C7 119.1(3)
C9 C8 H8A 107.5
C9 C8 H8B 107.5
C2 C9 H9A 108.0
C2 C9 H9B 108.0
C8 C9 C2 117.1(3)
C8 C9 H9A 108.0
C8 C9 H9B 108.0
H9A C9 H9B 107.3
C11 C10 N1 120.2(3)
C11 C10 C15 119.5(3)
C15 C10 N1 119.7(3)
C10 C11 C16 121.8(3)
C12 C11 C10 118.7(3)
C12 C11 C16 119.3(3)
C11 C12 H12 119.0
C13 C12 C11 122.1(3)
C13 C12 H12 119.0
C12 C13 H13 120.3
C12 C13 C14 119.3(3)
C14 C13 H13 120.3
C13 C14 H14 119.4
C13 C14 C15 121.3(3)
C15 C14 H14 119.4
C10 C15 C28 121.2(3)
C14 C15 C10 119.1(3)
C14 C15 C28 119.6(3)
C17 C16 C11 119.2(3)
C17 C16 C21 120.1(3)
C21 C16 C11 120.7(3)
C16 C17 C22 120.6(3)
C18 C17 C16 119.0(3)
C18 C17 C22 120.3(3)
C17 C18 H18 119.4
C17 C18 C19 121.2(4)
C19 C18 H18 119.4
C18 C19 H19 120.4
C20 C19 C18 119.1(3)
C20 C19 H19 120.4
C19 C20 H20 119.0
C19 C20 C21 122.0(3)
C21 C20 H20 119.0
C16 C21 C25 121.5(3)
C20 C21 C16 118.5(3)
C20 C21 C25 119.9(3)
C17 C22 H22 107.4
C23 C22 C17 110.9(3)
C23 C22 H22 107.4
C24 C22 C17 113.6(3)
C24 C22 H22 107.4
C24 C22 C23 109.9(3)
C22 C23 H23A 109.5
C22 C23 H23B 109.5
C22 C23 H23C 109.5
H23A C23 H23B 109.5
H23A C23 H23C 109.5
H23B C23 H23C 109.5
C22 C24 H24A 109.5
C22 C24 H24B 109.5
C22 C24 H24C 109.5
H24A C24 H24B 109.5
H24A C24 H24C 109.5
H24B C24 H24C 109.5
C21 C25 H25 107.6
C21 C25 C26 110.9(3)
C21 C25 C27 113.1(3)
C26 C25 H25 107.6
C26 C25 C27 109.8(3)
C27 C25 H25 107.6
C25 C26 H26A 109.5
C25 C26 H26B 109.5
C25 C26 H26C 109.5
H26A C26 H26B 109.5
H26A C26 H26C 109.5
H26B C26 H26C 109.5
C25 C27 H27A 109.5
C25 C27 H27B 109.5
C25 C27 H27C 109.5
H27A C27 H27B 109.5
H27A C27 H27C 109.5
H27B C27 H27C 109.5
C29 C28 C15 121.5(3)
C29 C28 C33 120.0(3)
C33 C28 C15 118.5(3)
C28 C29 C34 121.4(3)
C30 C29 C28 119.1(3)
C30 C29 C34 119.5(3)
C29 C30 H30 119.6
C29 C30 C31 120.9(3)
C31 C30 H30 119.6
C30 C31 H31 120.0
C32 C31 C30 120.1(3)
C32 C31 H31 120.0
C31 C32 H32 119.3
C31 C32 C33 121.5(3)
C33 C32 H32 119.3
C28 C33 C37 121.7(3)
C32 C33 C28 118.4(3)
C32 C33 C37 119.8(3)
C29 C34 H34 107.9
C29 C34 C35 110.4(3)
C35 C34 H34 107.9
C36 C34 C29 113.0(3)
C36 C34 H34 107.9
C36 C34 C35 109.5(3)
C34 C35 H35A 109.5
C34 C35 H35B 109.5
C34 C35 H35C 109.5
H35A C35 H35B 109.5
H35A C35 H35C 109.5
H35B C35 H35C 109.5
C34 C36 H36A 109.5
C34 C36 H36B 109.5
C34 C36 H36C 109.5
H36A C36 H36B 109.5
H36A C36 H36C 109.5
H36B C36 H36C 109.5
C33 C37 H37 107.8
C33 C37 C38 110.8(3)
C33 C37 C39 111.9(3)
C38 C37 H37 107.8
C38 C37 C39 110.7(3)
C39 C37 H37 107.8
C37 C38 H38A 109.5
C37 C38 H38B 109.5
C37 C38 H38C 109.5
H38A C38 H38B 109.5
H38A C38 H38C 109.5
H38B C38 H38C 109.5
C37 C39 H39A 109.5
C37 C39 H39B 109.5
C37 C39 H39C 109.5
H39A C39 H39B 109.5
H39A C39 H39C 109.5
H39B C39 H39C 109.5
O1 B1 C1 117.4(4)
O1 B1 C6 120.8(4)
C6 B1 C1 121.8(4)

loop_
_geom_bond_atom_site_label_1
_geom_bond_atom_site_label_2
_geom_bond_distance
O1 H1 0.910(19)
O1 B1 1.358(6)
N1 H1A 0.903(19)
N1 C1 1.477(5)
N1 C10 1.416(4)
C1 H1B 1.0000
C1 C2 1.546(6)
C1 B1 1.598(6)
C2 H2 1.0000
C2 C3 1.530(5)
C2 C9 1.554(6)
C3 H3A 0.9900
C3 H3B 0.9900
C3 C4 1.514(6)
C4 H4A 0.9900
C4 H4B 0.9900
C4 C5 1.515(7)
C5 H5A 0.9900
C5 H5B 0.9900
C5 C6 1.542(7)
C6 H6 1.0000
C6 C7 1.562(6)
C6 B1 1.564(6)
C7 H7A 0.9900
C7 H7B 0.9900
C7 C8 1.539(5)
C8 H8A 0.9900
C8 H8B 0.9900
C8 C9 1.539(5)
C9 H9A 0.9900
C9 H9B 0.9900
C10 C11 1.413(5)
C10 C15 1.414(5)
C11 C12 1.390(5)
C11 C16 1.510(5)
C12 H12 0.9500
C12 C13 1.373(5)
C13 H13 0.9500
C13 C14 1.380(5)
C14 H14 0.9500
C14 C15 1.394(5)
C15 C28 1.498(5)
C16 C17 1.408(5)
C16 C21 1.414(5)
C17 C18 1.386(5)
C17 C22 1.530(5)
C18 H18 0.9500
C18 C19 1.392(5)
C19 H19 0.9500
C19 C20 1.377(5)
C20 H20 0.9500
C20 C21 1.386(5)
C21 C25 1.524(5)
C22 H22 1.0000
C22 C23 1.527(6)
C22 C24 1.526(6)
C23 H23A 0.9800
C23 H23B 0.9800
C23 H23C 0.9800
C24 H24A 0.9800
C24 H24B 0.9800
C24 H24C 0.9800
C25 H25 1.0000
C25 C26 1.531(5)
C25 C27 1.541(5)
C26 H26A 0.9800
C26 H26B 0.9800
C26 H26C 0.9800
C27 H27A 0.9800
C27 H27B 0.9800
C27 H27C 0.9800
C28 C29 1.413(5)
C28 C33 1.423(5)
C29 C30 1.389(5)
C29 C34 1.534(5)
C30 H30 0.9500
C30 C31 1.390(5)
C31 H31 0.9500
C31 C32 1.376(5)
C32 H32 0.9500
C32 C33 1.393(5)
C33 C37 1.520(5)
C34 H34 1.0000
C34 C35 1.545(5)
C34 C36 1.530(5)
C35 H35A 0.9800
C35 H35B 0.9800
C35 H35C 0.9800
C36 H36A 0.9800
C36 H36B 0.9800
C36 H36C 0.9800
C37 H37 1.0000
C37 C38 1.528(5)
C37 C39 1.532(5)
C38 H38A 0.9800
C38 H38B 0.9800
C38 H38C 0.9800
C39 H39A 0.9800
C39 H39B 0.9800
C39 H39C 0.9800
